data_7057964
loop_
_publ_author_name
'Zhang, Xiaoyin'
'Zhang, Xia'
'Fan, Chuanbin'
'Zong, Ziao'
'Zhang, Dongmei'
'Bi, Caifeng'
'Fan, Yuhua'

_publ_section_title
;
 Syntheses, structural diversity and photocatalytic properties of three
 coordination polymers assembled by different N-heterocyclic ligands
;
_journal_issue 1
_journal_name_full 'New Journal of Chemistry'
_journal_page_first 320
_journal_paper_doi 10.1039/C8NJ04853C
_journal_volume 43
_journal_year 2019
_chemical_formula_moiety '0.5(C60 H56 Cu2 N24 O4), 2(N O3)'
_chemical_formula_sum 'C30 H28 Cu N14 O8'
_chemical_formula_weight 776.20
_space_group_crystal_system monoclinic
_space_group_IT_number 14
_space_group_name_Hall '-P 2yn'
_space_group_name_H-M_alt 'P 1 21/n 1'
_symmetry_space_group_name_Hall '-P 2yn'
_symmetry_space_group_name_H-M 'P 1 21/n 1'
_atom_sites_solution_hydrogens mixed
_atom_sites_solution_primary dual
_audit_creation_date 2017-05-08
_audit_creation_method
;
Olex2 1.2
(compiled 2017.03.28 svn.r3405 for OlexSys, GUI svn.r5335)
;
_audit_update_record
;
2018-05-22 deposited with the CCDC.
2018-11-14 downloaded from the CCDC.
;
_cell_angle_alpha 90
_cell_angle_beta 108.914(4)
_cell_angle_gamma 90
_cell_formula_units_Z 2
_cell_length_a 10.5673(19)
_cell_length_b 11.425(2)
_cell_length_c 13.396(3)
_cell_measurement_reflns_used 4665
_cell_measurement_temperature 173
_cell_measurement_theta_max 27.460
_cell_measurement_theta_min 2.40
_cell_volume 1530.0(5)
_computing_cell_refinement 'SAINT v7.68A (Bruker, 2009)'
_computing_data_reduction 'SAINT v7.68A (Bruker, 2009)'
_computing_molecular_graphics 'Olex2 (Dolomanov et al., 2009)'
_computing_publication_material 'Olex2 (Dolomanov et al., 2009)'
_computing_structure_refinement 'ShelXL (Sheldrick, 2015)'
_computing_structure_solution 'ShelXT (Sheldrick, 2015)'
_diffrn_ambient_temperature 173
_diffrn_measured_fraction_theta_full 0.997
_diffrn_measured_fraction_theta_max 0.995
_diffrn_measurement_device_type 'Bruker APEX-II CCD'
_diffrn_measurement_method '\f and \w scans'
_diffrn_radiation_monochromator graphite
_diffrn_radiation_type MoK\a
_diffrn_radiation_wavelength 0.71073
_diffrn_reflns_av_R_equivalents 0.0298
_diffrn_reflns_av_unetI/netI 0.0308
_diffrn_reflns_Laue_measured_fraction_full 0.997
_diffrn_reflns_Laue_measured_fraction_max 0.995
_diffrn_reflns_limit_h_max 13
_diffrn_reflns_limit_h_min -13
_diffrn_reflns_limit_k_max 14
_diffrn_reflns_limit_k_min -14
_diffrn_reflns_limit_l_max 17
_diffrn_reflns_limit_l_min -14
_diffrn_reflns_number 13219
_diffrn_reflns_point_group_measured_fraction_full 0.997
_diffrn_reflns_point_group_measured_fraction_max 0.995
_diffrn_reflns_theta_full 25.242
_diffrn_reflns_theta_max 27.556
_diffrn_reflns_theta_min 2.147
_diffrn_standards_number 0
_exptl_absorpt_coefficient_mu 0.794
_exptl_absorpt_correction_T_max 0.7456
_exptl_absorpt_correction_T_min 0.6845
_exptl_absorpt_correction_type multi-scan
_exptl_absorpt_process_details
'SADABS-2008/1 (Bruker,2008) was used for absorption correction. wR2(int) was 0.0677 before and 0.0466 after correction. The Ratio of minimum to maximum transmission is 0.9181. The \l/2 correction factor is 0.0015.'
_exptl_crystal_colour blue
_exptl_crystal_colour_primary blue
_exptl_crystal_density_diffrn 1.685
_exptl_crystal_description block
_exptl_crystal_F_000 798
_exptl_crystal_size_max 0.28
_exptl_crystal_size_mid 0.15
_exptl_crystal_size_min 0.12
_refine_diff_density_max 0.476
_refine_diff_density_min -0.344
_refine_diff_density_rms 0.063
_refine_ls_extinction_method none
_refine_ls_goodness_of_fit_ref 0.964
_refine_ls_hydrogen_treatment constr
_refine_ls_matrix_type full
_refine_ls_number_parameters 244
_refine_ls_number_reflns 3517
_refine_ls_number_restraints 0
_refine_ls_restrained_S_all 0.964
_refine_ls_R_factor_all 0.0394
_refine_ls_R_factor_gt 0.0324
_refine_ls_shift/su_max 0.000
_refine_ls_shift/su_mean 0.000
_refine_ls_structure_factor_coef Fsqd
_refine_ls_weighting_details 'w=1/[\s^2^(Fo^2^)+(0.0590P)^2^+0.8990P] where P=(Fo^2^+2Fc^2^)/3'
_refine_ls_weighting_scheme calc
_refine_ls_wR_factor_gt 0.0901
_refine_ls_wR_factor_ref 0.0960
_reflns_Friedel_coverage 0.000
_reflns_number_gt 3015
_reflns_number_total 3517
_reflns_threshold_expression 'I > 2\s(I)'
_cod_data_source_file c8nj04853c2.cif
_cod_data_source_block mo_2017336-201050510_0m
_cod_depositor_comments 'Adding full bibliography for 7057963--7057965.cif.'
_cod_original_cell_volume 1529.9(5)
_cod_database_code 7057964
_shelx_shelxl_version_number 2014/7
_shelx_space_group_comment
;
The symmetry employed for this shelxl refinement is uniquely defined
by the following loop, which should always be used as a source of
symmetry information in preference to the above space-group names.
They are only intended as comments.
;
_olex2_refinement_description
;
1. Fixed Uiso
 At 1.2 times of:
  All C(H) groups
 At 1.5 times of:
  All O(H,H) groups
2.a Free rotating group:
 O1(H1A,H1B)
2.b Aromatic/amide H refined with riding coordinates:
 C9(H9), C5(H5), C13(H13), C1(H1), C10(H10), C2(H2), C3(H3), C7(H7), C12(H12),
 C14(H14), C15(H15), C11(H11)
;
_olex2_submission_special_instructions 'No special instructions were received'

loop_
_space_group_symop_operation_xyz
'x, y, z'
'-x+1/2, y+1/2, -z+1/2'
'-x, -y, -z'
'x-1/2, -y-1/2, z-1/2'

loop_
_atom_site_label
_atom_site_type_symbol
_atom_site_fract_x
_atom_site_fract_y
_atom_site_fract_z
_atom_site_U_iso_or_equiv
_atom_site_adp_type
_atom_site_occupancy
_atom_site_site_symmetry_order
_atom_site_calc_flag
_atom_site_refinement_flags_posn
_atom_site_refinement_flags_adp
_atom_site_refinement_flags_occupancy
Cu1 Cu 0.5000 0.5000 0.0000 0.01506(10) Uani 1 2 d S T P
O1 O 0.33269(13) 0.44322(13) -0.16599(12) 0.0296(3) Uani 1 1 d . . .
H1A H 0.2561 0.4754 -0.1878 0.044 Uiso 1 1 d G . .
H1B H 0.3249 0.3705 -0.1802 0.044 Uiso 1 1 d G . .
N1 N 0.37343(15) 0.47451(12) 0.08330(12) 0.0161(3) Uani 1 1 d . . .
N6 N 0.05753(15) 0.17151(13) 0.52153(11) 0.0173(3) Uani 1 1 d . . .
N5 N 0.14520(14) 0.34159(13) 0.50260(11) 0.0168(3) Uani 1 1 d . . .
N4 N 0.43583(14) 0.68235(13) 0.54922(12) 0.0177(3) Uani 1 1 d . . .
N2 N 0.29353(14) 0.47435(13) 0.21602(11) 0.0160(3) Uani 1 1 d . . .
N3 N 0.59373(16) 0.81840(14) 0.60373(13) 0.0250(3) Uani 1 1 d . . .
O3 O 0.54893(19) 0.74452(15) 0.28656(14) 0.0452(4) Uani 1 1 d . . .
N7 N 0.60525(15) 0.82997(15) 0.26252(13) 0.0251(3) Uani 1 1 d . . .
C9 C 0.21469(16) 0.41199(15) 0.35832(14) 0.0168(3) Uani 1 1 d . . .
H9 H 0.1652 0.3507 0.3152 0.020 Uiso 1 1 calc R . .
O2 O 0.59368(17) 0.92788(15) 0.29801(19) 0.0577(6) Uani 1 1 d . . .
C5 C 0.35689(17) 0.58218(15) 0.38106(14) 0.0173(3) Uani 1 1 d . . .
H5 H 0.4029 0.6374 0.3524 0.021 Uiso 1 1 calc R . .
O4 O 0.6678(2) 0.81758(19) 0.20026(17) 0.0621(6) Uani 1 1 d . . .
C4 C 0.28795(17) 0.48984(14) 0.32012(14) 0.0157(3) Uani 1 1 d . . .
C13 C 0.13505(17) 0.22663(15) 0.47726(14) 0.0184(3) Uani 1 1 d . . .
H13 H 0.1782 0.1903 0.4332 0.022 Uiso 1 1 calc R . .
C8 C 0.21523(16) 0.42575(15) 0.46161(14) 0.0164(3) Uani 1 1 d . . .
C1 C 0.39902(17) 0.50124(14) 0.18394(14) 0.0161(3) Uani 1 1 d . . .
H1 H 0.4803 0.5348 0.2278 0.019 Uiso 1 1 calc R . .
C6 C 0.35778(16) 0.59294(15) 0.48495(14) 0.0163(3) Uani 1 1 d . . .
C10 C 0.53387(18) 0.74605(16) 0.52771(15) 0.0202(4) Uani 1 1 d . . .
H10 H 0.5557 0.7384 0.4646 0.024 Uiso 1 1 calc R . .
C2 C 0.24553(18) 0.42830(16) 0.04925(15) 0.0205(4) Uani 1 1 d . . .
H2 H 0.1998 0.4016 -0.0203 0.025 Uiso 1 1 calc R . .
C3 C 0.19554(18) 0.42705(16) 0.13093(14) 0.0202(4) Uani 1 1 d . . .
H3 H 0.1103 0.3992 0.1296 0.024 Uiso 1 1 calc R . .
C7 C 0.28670(18) 0.51439(15) 0.52666(14) 0.0173(3) Uani 1 1 d . . .
H7 H 0.2873 0.5214 0.5975 0.021 Uiso 1 1 calc R . .
C12 C 0.43434(19) 0.71940(16) 0.64718(15) 0.0226(4) Uani 1 1 d . . .
H12 H 0.3776 0.6923 0.6847 0.027 Uiso 1 1 calc R . .
C14 C 0.07007(19) 0.36084(16) 0.56857(15) 0.0221(4) Uani 1 1 d . . .
H14 H 0.0586 0.4327 0.6002 0.026 Uiso 1 1 calc R . .
C15 C 0.0165(2) 0.25588(16) 0.57845(15) 0.0233(4) Uani 1 1 d . . .
H15 H -0.0412 0.2420 0.6188 0.028 Uiso 1 1 calc R . .
C11 C 0.5307(2) 0.80236(17) 0.67843(15) 0.0248(4) Uani 1 1 d . . .
H11 H 0.5521 0.8440 0.7432 0.030 Uiso 1 1 calc R . .

loop_
_atom_site_aniso_label
_atom_site_aniso_U_11
_atom_site_aniso_U_22
_atom_site_aniso_U_33
_atom_site_aniso_U_23
_atom_site_aniso_U_13
_atom_site_aniso_U_12
Cu1 0.02044(16) 0.01204(16) 0.01775(17) 0.00031(10) 0.01316(12) 0.00211(11)
O1 0.0220(6) 0.0275(8) 0.0382(8) -0.0080(6) 0.0083(6) 0.0034(6)
N1 0.0207(7) 0.0120(7) 0.0194(7) -0.0014(6) 0.0116(6) 0.0009(5)
N6 0.0218(7) 0.0160(7) 0.0172(7) -0.0009(6) 0.0108(6) -0.0027(6)
N5 0.0221(7) 0.0145(7) 0.0178(7) -0.0006(5) 0.0120(6) -0.0033(6)
N4 0.0200(7) 0.0154(7) 0.0195(7) -0.0002(6) 0.0091(6) -0.0025(6)
N2 0.0194(7) 0.0149(7) 0.0164(7) -0.0001(5) 0.0096(6) -0.0006(5)
N3 0.0272(8) 0.0211(8) 0.0272(9) -0.0019(6) 0.0095(7) -0.0063(6)
O3 0.0654(11) 0.0355(9) 0.0429(10) -0.0004(7) 0.0288(9) -0.0190(8)
N7 0.0210(7) 0.0273(9) 0.0292(9) -0.0027(7) 0.0112(6) -0.0022(6)
C9 0.0182(7) 0.0141(8) 0.0195(8) -0.0013(6) 0.0080(6) -0.0024(6)
O2 0.0387(9) 0.0335(9) 0.1101(17) -0.0320(10) 0.0367(10) -0.0107(7)
C5 0.0195(8) 0.0147(8) 0.0203(9) 0.0023(6) 0.0101(7) -0.0016(6)
O4 0.0657(12) 0.0753(14) 0.0691(13) -0.0266(11) 0.0547(11) -0.0289(11)
C4 0.0182(7) 0.0152(8) 0.0158(8) 0.0012(6) 0.0086(6) 0.0031(6)
C13 0.0222(8) 0.0152(8) 0.0217(9) -0.0011(7) 0.0126(7) -0.0027(7)
C8 0.0181(7) 0.0138(8) 0.0208(9) 0.0024(6) 0.0110(7) -0.0006(6)
C1 0.0187(8) 0.0147(8) 0.0180(8) 0.0003(6) 0.0102(6) -0.0001(6)
C6 0.0174(7) 0.0133(8) 0.0192(8) -0.0012(6) 0.0074(6) -0.0011(6)
C10 0.0209(8) 0.0191(9) 0.0231(9) -0.0006(7) 0.0106(7) -0.0028(7)
C2 0.0241(8) 0.0198(9) 0.0200(9) -0.0044(7) 0.0102(7) -0.0035(7)
C3 0.0211(8) 0.0207(9) 0.0212(9) -0.0039(7) 0.0100(7) -0.0051(7)
C7 0.0213(8) 0.0166(8) 0.0168(8) 0.0003(6) 0.0100(7) 0.0001(6)
C12 0.0293(9) 0.0212(9) 0.0199(9) -0.0024(7) 0.0117(7) -0.0035(7)
C14 0.0311(9) 0.0179(9) 0.0243(9) -0.0041(7) 0.0188(8) -0.0036(7)
C15 0.0334(10) 0.0181(9) 0.0268(10) -0.0030(7) 0.0212(8) -0.0044(7)
C11 0.0327(10) 0.0207(9) 0.0213(9) -0.0044(7) 0.0091(8) -0.0048(8)

loop_
_atom_type_symbol
_atom_type_description
_atom_type_scat_dispersion_real
_atom_type_scat_dispersion_imag
_atom_type_scat_source
C C 0.0033 0.0016 'International Tables Vol C Tables 4.2.6.8 and 6.1.1.4'
H H 0.0000 0.0000 'International Tables Vol C Tables 4.2.6.8 and 6.1.1.4'
Cu Cu 0.3201 1.2651 'International Tables Vol C Tables 4.2.6.8 and 6.1.1.4'
N N 0.0061 0.0033 'International Tables Vol C Tables 4.2.6.8 and 6.1.1.4'
O O 0.0106 0.0060 'International Tables Vol C Tables 4.2.6.8 and 6.1.1.4'

loop_
_geom_angle_atom_site_label_1
_geom_angle_atom_site_label_2
_geom_angle_atom_site_label_3
_geom_angle
_geom_angle_site_symmetry_1
_geom_angle_site_symmetry_3
O1 Cu1 O1 180.0 3_665 .
N1 Cu1 O1 87.07(6) 3_665 .
N1 Cu1 O1 92.93(6) . .
N1 Cu1 O1 92.93(6) 3_665 3_665
N1 Cu1 O1 87.07(6) . 3_665
N1 Cu1 N1 180.00(8) 3_665 .
N1 Cu1 N6 89.78(6) 3_665 4_665
N1 Cu1 N6 89.78(6) . 2
N1 Cu1 N6 90.22(6) 3_665 2
N1 Cu1 N6 90.22(6) . 4_665
N6 Cu1 O1 88.18(5) 4_665 .
N6 Cu1 O1 88.18(5) 2 3_665
N6 Cu1 O1 91.82(5) 4_665 3_665
N6 Cu1 O1 91.82(5) 2 .
N6 Cu1 N6 180.0 4_665 2
Cu1 O1 H1A 121.7 . .
Cu1 O1 H1B 117.0 . .
H1A O1 H1B 109.5 . .
C1 N1 Cu1 125.20(12) . .
C1 N1 C2 106.22(14) . .
C2 N1 Cu1 128.57(12) . .
C13 N6 Cu1 126.50(12) . 2_545
C13 N6 C15 105.47(14) . .
C15 N6 Cu1 127.87(12) . 2_545
C13 N5 C8 124.53(14) . .
C13 N5 C14 107.42(14) . .
C14 N5 C8 127.95(15) . .
C10 N4 C6 125.89(15) . .
C10 N4 C12 106.17(15) . .
C12 N4 C6 127.87(15) . .
C1 N2 C4 125.57(15) . .
C1 N2 C3 107.57(15) . .
C3 N2 C4 126.83(15) . .
C10 N3 C11 104.80(15) . .
O2 N7 O3 119.81(18) . .
O4 N7 O3 119.67(18) . .
O4 N7 O2 120.46(19) . .
C4 C9 H9 120.9 . .
C4 C9 C8 118.27(16) . .
C8 C9 H9 120.9 . .
C4 C5 H5 120.4 . .
C4 C5 C6 119.13(15) . .
C6 C5 H5 120.4 . .
C9 C4 N2 119.22(15) . .
C9 C4 C5 121.47(16) . .
C5 C4 N2 119.31(15) . .
N6 C13 N5 111.22(15) . .
N6 C13 H13 124.4 . .
N5 C13 H13 124.4 . .
C9 C8 N5 118.11(15) . .
C7 C8 N5 119.62(16) . .
C7 C8 C9 122.19(15) . .
N1 C1 N2 110.74(15) . .
N1 C1 H1 124.6 . .
N2 C1 H1 124.6 . .
C5 C6 N4 119.00(15) . .
C5 C6 C7 120.78(16) . .
C7 C6 N4 120.18(15) . .
N4 C10 H10 123.8 . .
N3 C10 N4 112.37(16) . .
N3 C10 H10 123.8 . .
N1 C2 H2 125.3 . .
C3 C2 N1 109.35(16) . .
C3 C2 H2 125.3 . .
N2 C3 H3 126.9 . .
C2 C3 N2 106.11(15) . .
C2 C3 H3 126.9 . .
C8 C7 C6 118.08(16) . .
C8 C7 H7 121.0 . .
C6 C7 H7 121.0 . .
N4 C12 H12 127.2 . .
C11 C12 N4 105.58(16) . .
C11 C12 H12 127.2 . .
N5 C14 H14 127.3 . .
C15 C14 N5 105.48(15) . .
C15 C14 H14 127.3 . .
N6 C15 H15 124.8 . .
C14 C15 N6 110.40(15) . .
C14 C15 H15 124.8 . .
N3 C11 H11 124.5 . .
C12 C11 N3 111.07(17) . .
C12 C11 H11 124.5 . .

loop_
_geom_bond_atom_site_label_1
_geom_bond_atom_site_label_2
_geom_bond_distance
_geom_bond_site_symmetry_2
Cu1 O1 2.4377(15) 3_665
Cu1 O1 2.4377(15) .
Cu1 N1 2.0214(15) 3_665
Cu1 N1 2.0214(15) .
Cu1 N6 2.0442(15) 4_665
Cu1 N6 2.0442(15) 2
O1 H1A 0.8500 .
O1 H1B 0.8500 .
N1 C1 1.322(2) .
N1 C2 1.383(2) .
N6 Cu1 2.0443(15) 2_545
N6 C13 1.317(2) .
N6 C15 1.383(2) .
N5 C13 1.352(2) .
N5 C8 1.427(2) .
N5 C14 1.384(2) .
N4 C6 1.416(2) .
N4 C10 1.371(2) .
N4 C12 1.384(2) .
N2 C4 1.426(2) .
N2 C1 1.354(2) .
N2 C3 1.378(2) .
N3 C10 1.305(2) .
N3 C11 1.382(3) .
O3 N7 1.239(2) .
N7 O2 1.237(2) .
N7 O4 1.229(2) .
C9 H9 0.9500 .
C9 C4 1.382(2) .
C9 C8 1.391(2) .
C5 H5 0.9500 .
C5 C4 1.387(2) .
C5 C6 1.394(2) .
C13 H13 0.9500 .
C8 C7 1.389(2) .
C1 H1 0.9500 .
C6 C7 1.398(2) .
C10 H10 0.9500 .
C2 H2 0.9500 .
C2 C3 1.361(3) .
C3 H3 0.9500 .
C7 H7 0.9500 .
C12 H12 0.9500 .
C12 C11 1.354(3) .
C14 H14 0.9500 .
C14 C15 1.351(3) .
C15 H15 0.9500 .
C11 H11 0.9500 .
